data_9007990
loop_
_publ_author_name
'Wu, W. Y.'
'Liang, X. Q.'
'Li, Y. Z.'

_publ_section_title
;
 NiZn2(PO4)2*4H2O, a nickel-doped modification of hopeite
;
_journal_name_full 'Acta Crystallographica, Section E'
_journal_page_first i108
_journal_page_last i110
_journal_paper_doi 10.1107/S160053680501408X
_journal_volume 61
_journal_year 2005
_chemical_formula_structural NiZn2(PO4)2*4H2O
_chemical_formula_sum 'H8 Ni O12 P2 Zn2'
_space_group_IT_number 62
_symmetry_space_group_name_Hall '-P 2ac 2n'
_symmetry_space_group_name_H-M 'P n m a'
_cell_angle_alpha 90
_cell_angle_beta 90
_cell_angle_gamma 90
_cell_length_a 10.562
_cell_length_b 18.224
_cell_length_c 5.0133
_cell_formula_units_Z 4
_cell_volume 964.969
_database_code_amcsd 0010448
_exptl_crystal_density_diffrn 3.108
_cod_original_formula_sum 'Ni Zn2 P2 O12 H8'
_cod_database_code 9007990
_amcsd_formula_title NiZn2(PO4)2*4H2O

loop_
_space_group_symop_operation_xyz
x,y,z
x,1/2-y,z
-x,1/2+y,-z
1/2-x,1/2+y,1/2+z
1/2+x,1/2-y,1/2-z
1/2+x,y,1/2-z
1/2-x,-y,1/2+z
-x,-y,-z

loop_
_atom_site_aniso_label
_atom_site_aniso_U_11
_atom_site_aniso_U_22
_atom_site_aniso_U_33
_atom_site_aniso_U_12
_atom_site_aniso_U_13
_atom_site_aniso_U_23
Ni 0.01790 0.01510 0.00670 0.00000 0.00080 0.00000
Zn 0.02140 0.01620 0.00720 0.00020 -0.00014 0.00087
P 0.02360 0.00920 0.00740 -0.00050 0.00030 0.00080
O1 0.03890 0.01520 0.00910 0.00880 0.00460 0.00170
O2 0.02650 0.01610 0.02970 0.00200 0.00350 0.00470
O3 0.03490 0.02270 0.01510 -0.01270 -0.00660 0.00480
O4 0.02180 0.02090 0.01120 -0.00510 0.00270 -0.00340
O1W 0.02800 0.02900 0.00980 0.00000 -0.00230 0.00000
O2W 0.02000 0.03500 0.02800 0.00000 -0.00510 0.00000
O3W 0.02970 0.02670 0.02290 -0.00480 -0.00030 -0.00090

loop_
_atom_site_label
_atom_site_fract_x
_atom_site_fract_y
_atom_site_fract_z
_atom_site_U_iso_or_equiv
Ni 0.76300 0.75000 0.42935 0.01324
Zn 0.14248 0.50075 0.20754 0.01493
P 0.89707 0.59469 0.27509 0.01340
O1 0.86000 0.67313 0.21540 0.02110
O2 0.02580 0.57895 0.14260 0.02410
O3 0.09960 0.41985 0.42780 0.02420
O4 0.19730 0.45994 -0.14170 0.01800
O1W 0.89560 0.75000 0.73920 0.02210
H1W 0.87390 0.77950 0.85390 0.03300
O2W 0.61590 0.75000 0.15160 0.02770
H2W 0.57140 0.78710 0.10970 0.04200
O3W 0.66430 0.66989 0.66450 0.02640
H3W1 0.65200 0.62630 0.56040 0.04000
H3W2 0.71350 0.65830 0.82000 0.04000

loop_
_cod_related_entry_id
_cod_related_entry_database
_cod_related_entry_code
1 AMCSD 0010448
